data_2204303
loop_
_publ_author_name
'Ali, Hapipah.'
'Khamis, Nur Ashikin'
'Yamin, Bohari M.'

_publ_section_title
;
 1-(4-Fluoro-2-hydroxyphenyl)ethanone 4-nitrobenzoylhydrazone
;
_journal_issue 10
_journal_name_full 'Acta Crystallographica Section E'
_journal_page_first o1873
_journal_page_last o1874
_journal_paper_doi 10.1107/S1600536804023657
_journal_volume 60
_journal_year 2004
_chemical_formula_iupac 'C15 H12 F N3 O4'
_chemical_formula_moiety 'C15 H12 F N3 O4'
_chemical_formula_sum 'C15 H12 F N3 O4'
_chemical_formula_weight 317.28
_chemical_name_systematic
;
1-(4-Fluoro-2-hydroxyphenyl)ethanone 4-nitrobenzoylhydrazone
;
_space_group_IT_number 14
_symmetry_cell_setting monoclinic
_symmetry_space_group_name_Hall '-P 2ybc'
_symmetry_space_group_name_H-M 'P 1 21/c 1'
_atom_sites_solution_hydrogens geom
_atom_sites_solution_primary direct
_atom_sites_solution_secondary difmap
_audit_creation_method SHELXL-97
_cell_angle_alpha 90.00
_cell_angle_beta 113.576(4)
_cell_angle_gamma 90.00
_cell_formula_units_Z 4
_cell_length_a 7.4152(19)
_cell_length_b 24.532(6)
_cell_length_c 8.739(2)
_cell_measurement_reflns_used 936
_cell_measurement_temperature 273(2)
_cell_measurement_theta_max 26.5
_cell_measurement_theta_min 1.7
_cell_volume 1457.0(6)
_computing_cell_refinement 'SAINT (Siemens, 1996)'
_computing_data_collection 'SMART (Siemens, 1996)'
_computing_data_reduction SAINT
_computing_molecular_graphics SHELXTL
_computing_publication_material
;
SHELXTL, PARST (Nardelli, 1995) and PLATON (Spek, 2003)
;
_computing_structure_refinement SHELXTL
_computing_structure_solution 'SHELXTL (Sheldrick, 1997)'
_diffrn_ambient_temperature 273(2)
_diffrn_detector_area_resol_mean 83.66
_diffrn_measured_fraction_theta_full 0.998
_diffrn_measured_fraction_theta_max 0.99
_diffrn_measurement_device_type 'Bruker SMART APEX CCD area-detector'
_diffrn_measurement_method \w
_diffrn_radiation_monochromator graphite
_diffrn_radiation_source 'fine-focus sealed tube'
_diffrn_radiation_type MoK\a
_diffrn_radiation_wavelength 0.71073
_diffrn_reflns_av_R_equivalents 0.0236
_diffrn_reflns_av_sigmaI/netI 0.0164
_diffrn_reflns_limit_h_max 9
_diffrn_reflns_limit_h_min -9
_diffrn_reflns_limit_k_max 30
_diffrn_reflns_limit_k_min -30
_diffrn_reflns_limit_l_max 10
_diffrn_reflns_limit_l_min -10
_diffrn_reflns_number 15277
_diffrn_reflns_theta_full 26.5
_diffrn_reflns_theta_max 26.5
_diffrn_reflns_theta_min 1.7
_diffrn_standards_decay_% 0
_diffrn_standards_interval_count 0
_diffrn_standards_interval_time 0
_diffrn_standards_number 0
_exptl_absorpt_coefficient_mu 0.115
_exptl_absorpt_correction_T_max 0.9706
_exptl_absorpt_correction_T_min 0.9456
_exptl_absorpt_correction_type multi-scan
_exptl_absorpt_process_details '(SADABS; Sheldrick, 1996)'
_exptl_crystal_colour brown
_exptl_crystal_density_diffrn 1.446
_exptl_crystal_density_method 'not measured'
_exptl_crystal_description Block
_exptl_crystal_F_000 656
_exptl_crystal_size_max 0.49
_exptl_crystal_size_mid 0.45
_exptl_crystal_size_min 0.26
_refine_diff_density_max 0.242
_refine_diff_density_min -0.217
_refine_ls_extinction_method none
_refine_ls_goodness_of_fit_ref 1.145
_refine_ls_hydrogen_treatment mixed
_refine_ls_matrix_type full
_refine_ls_number_parameters 212
_refine_ls_number_reflns 3010
_refine_ls_number_restraints 0
_refine_ls_restrained_S_all 1.145
_refine_ls_R_factor_all 0.0808
_refine_ls_R_factor_gt 0.0674
_refine_ls_shift/su_max 0.000
_refine_ls_shift/su_mean 0.000
_refine_ls_structure_factor_coef Fsqd
_refine_ls_weighting_details 'calc w = 1/[\s^2^(Fo^2^)+(0.0658P)^2^+0.5534P] where P = (Fo^2^+2Fc^2^)/3'
_refine_ls_weighting_scheme calc
_refine_ls_wR_factor_gt 0.1613
_refine_ls_wR_factor_ref 0.1699
_reflns_number_gt 2472
_reflns_number_total 3010
_reflns_threshold_expression I>2\s(I)
_cod_data_source_file ci6446.cif
_cod_data_source_block I
_cod_original_sg_symbol_H-M 'P 21/c'
_cod_database_code 2204303
_cod_database_fobs_code 2204303

loop_
_symmetry_equiv_pos_as_xyz
'x, y, z'
'-x, y+1/2, -z+1/2'
'-x, -y, -z'
'x, -y-1/2, z-1/2'

loop_
_atom_site_label
_atom_site_fract_x
_atom_site_fract_y
_atom_site_fract_z
_atom_site_U_iso_or_equiv
_atom_site_adp_type
_atom_site_calc_flag
_atom_site_refinement_flags
_atom_site_occupancy
_atom_site_type_symbol
F1 0.8762(3) 0.46604(8) 1.1637(3) 0.1277(9) Uani d . 1 F
O1 0.5697(3) 0.30336(7) 0.9304(2) 0.0696(5) Uani d . 1 O
O2 0.2124(3) 0.20557(7) 0.6746(2) 0.0719(5) Uani d . 1 O
O3 -0.2145(5) 0.03416(12) 0.0102(4) 0.1524(13) Uani d . 1 O
O4 -0.3883(4) 0.10036(14) -0.1317(4) 0.1268(11) Uani d . 1 O
N1 0.3251(3) 0.30449(7) 0.6311(2) 0.0498(4) Uani d . 1 N
N2 0.2049(3) 0.27344(7) 0.4973(2) 0.0507(5) Uani d . 1 N
H2A 0.1583 0.2859 0.3970 0.061 Uiso calc R 1 H
N3 -0.2592(5) 0.08227(14) -0.0090(4) 0.0972(9) Uani d . 1 N
C1 0.5029(4) 0.44116(9) 0.7573(3) 0.0586(6) Uani d . 1 C
H1B 0.4295 0.4605 0.6608 0.070 Uiso calc R 1 H
C2 0.6356(4) 0.46881(11) 0.8914(4) 0.0736(8) Uani d . 1 C
H2B 0.6526 0.5063 0.8870 0.088 Uiso calc R 1 H
C3 0.7415(4) 0.43971(13) 1.0307(3) 0.0775(8) Uani d . 1 C
C4 0.7196(4) 0.38531(12) 1.0440(3) 0.0710(7) Uani d . 1 C
H4A 0.7941 0.3671 1.1425 0.085 Uiso calc R 1 H
C5 0.5859(3) 0.35721(10) 0.9100(3) 0.0532(5) Uani d . 1 C
C6 0.4742(3) 0.38506(8) 0.7607(2) 0.0454(5) Uani d . 1 C
C7 0.3353(3) 0.35631(8) 0.6130(2) 0.0450(5) Uani d . 1 C
C8 0.2167(4) 0.38618(10) 0.4561(3) 0.0608(6) Uani d . 1 C
H8A 0.0847 0.3722 0.4107 0.091 Uiso calc R 1 H
H8B 0.2746 0.3812 0.3765 0.091 Uiso calc R 1 H
H8C 0.2145 0.4243 0.4800 0.091 Uiso calc R 1 H
C9 0.1647(4) 0.22256(9) 0.5325(3) 0.0518(5) Uani d . 1 C
C10 0.0525(3) 0.18792(9) 0.3844(3) 0.0512(5) Uani d . 1 C
C11 0.0934(4) 0.13259(9) 0.3988(3) 0.0620(6) Uani d . 1 C
H11A 0.1890 0.1188 0.4968 0.074 Uiso calc R 1 H
C12 -0.0063(5) 0.09819(10) 0.2693(4) 0.0716(7) Uani d . 1 C
H12A 0.0215 0.0611 0.2774 0.086 Uiso calc R 1 H
C13 -0.1476(4) 0.11957(11) 0.1276(4) 0.0680(7) Uani d . 1 C
C14 -0.1935(4) 0.17447(11) 0.1084(3) 0.0658(7) Uani d . 1 C
H14A -0.2906 0.1879 0.0106 0.079 Uiso calc R 1 H
C15 -0.0902(4) 0.20864(9) 0.2395(3) 0.0566(6) Uani d . 1 C
H15A -0.1166 0.2458 0.2303 0.068 Uiso calc R 1 H
H1 0.480(5) 0.2897(13) 0.824(4) 0.099(10) Uiso d . 1 H

loop_
_atom_site_aniso_label
_atom_site_aniso_U_11
_atom_site_aniso_U_22
_atom_site_aniso_U_33
_atom_site_aniso_U_12
_atom_site_aniso_U_13
_atom_site_aniso_U_23
F1 0.1321(17) 0.0993(14) 0.0930(14) -0.0239(12) -0.0167(12) -0.0322(11)
O1 0.0835(12) 0.0590(10) 0.0513(10) -0.0008(9) 0.0112(9) 0.0123(8)
O2 0.1207(15) 0.0541(9) 0.0493(10) 0.0039(9) 0.0427(10) 0.0048(7)
O3 0.194(3) 0.089(2) 0.160(3) -0.048(2) 0.055(2) -0.0673(19)
O4 0.1023(19) 0.166(3) 0.103(2) -0.0396(19) 0.0317(16) -0.0578(19)
N1 0.0609(11) 0.0471(10) 0.0397(9) -0.0011(8) 0.0184(8) -0.0027(7)
N2 0.0673(11) 0.0462(10) 0.0381(9) -0.0044(8) 0.0205(8) -0.0019(7)
N3 0.100(2) 0.100(2) 0.108(2) -0.0472(18) 0.0587(19) -0.0523(19)
C1 0.0633(14) 0.0486(12) 0.0591(13) 0.0070(10) 0.0195(11) -0.0041(10)
C2 0.0802(18) 0.0494(14) 0.0819(19) -0.0028(12) 0.0226(15) -0.0163(13)
C3 0.0728(17) 0.0771(19) 0.0633(16) -0.0052(14) 0.0070(14) -0.0214(14)
C4 0.0712(16) 0.0750(18) 0.0499(14) 0.0041(13) 0.0065(12) -0.0025(12)
C5 0.0543(12) 0.0567(13) 0.0462(12) 0.0025(10) 0.0176(10) -0.0018(10)
C6 0.0458(11) 0.0477(11) 0.0433(11) 0.0052(9) 0.0184(9) -0.0025(9)
C7 0.0492(11) 0.0465(11) 0.0412(11) 0.0056(9) 0.0200(9) -0.0003(8)
C8 0.0701(15) 0.0547(13) 0.0464(12) 0.0040(11) 0.0115(11) 0.0000(10)
C9 0.0706(14) 0.0448(11) 0.0492(12) 0.0023(10) 0.0336(11) 0.0004(9)
C10 0.0651(14) 0.0456(11) 0.0553(13) -0.0074(10) 0.0372(11) -0.0035(9)
C11 0.0801(16) 0.0462(12) 0.0707(16) -0.0045(11) 0.0419(13) -0.0023(11)
C12 0.092(2) 0.0461(13) 0.095(2) -0.0113(13) 0.0568(18) -0.0133(13)
C13 0.0739(16) 0.0663(16) 0.0806(18) -0.0271(13) 0.0485(15) -0.0272(14)
C14 0.0605(15) 0.0767(17) 0.0652(15) -0.0153(12) 0.0304(12) -0.0072(13)
C15 0.0648(14) 0.0489(12) 0.0629(14) -0.0074(10) 0.0328(12) -0.0024(10)

loop_
_atom_type_symbol
_atom_type_description
_atom_type_scat_dispersion_real
_atom_type_scat_dispersion_imag
_atom_type_scat_source
C C 0.0033 0.0016 'International Tables Vol C Tables 4.2.6.8 and 6.1.1.4'
H H 0.0000 0.0000 'International Tables Vol C Tables 4.2.6.8 and 6.1.1.4'
N N 0.0061 0.0033 'International Tables Vol C Tables 4.2.6.8 and 6.1.1.4'
O O 0.0106 0.0060 'International Tables Vol C Tables 4.2.6.8 and 6.1.1.4'
F F 0.0171 0.0103 'International Tables Vol C Tables 4.2.6.8 and 6.1.1.4'

loop_
_geom_angle_atom_site_label_1
_geom_angle_atom_site_label_2
_geom_angle_atom_site_label_3
_geom_angle
C5 O1 H1 106.1(19)
C7 N1 N2 119.37(17)
C9 N2 N1 116.39(17)
C9 N2 H2A 121.8
N1 N2 H2A 121.8
O4 N3 O3 123.8(3)
O4 N3 C13 119.0(3)
O3 N3 C13 117.2(4)
C2 C1 C6 122.3(2)
C2 C1 H1B 118.9
C6 C1 H1B 118.9
C3 C2 C1 117.8(2)
C3 C2 H2B 121.1
C1 C2 H2B 121.1
C4 C3 F1 117.9(3)
C4 C3 C2 123.3(2)
F1 C3 C2 118.8(3)
C3 C4 C5 119.3(2)
C3 C4 H4A 120.3
C5 C4 H4A 120.3
O1 C5 C4 116.8(2)
O1 C5 C6 123.2(2)
C4 C5 C6 120.0(2)
C1 C6 C5 117.3(2)
C1 C6 C7 120.94(19)
C5 C6 C7 121.71(19)
N1 C7 C6 114.91(18)
N1 C7 C8 123.78(19)
C6 C7 C8 121.32(19)
C7 C8 H8A 109.5
C7 C8 H8B 109.5
H8A C8 H8B 109.5
C7 C8 H8C 109.5
H8A C8 H8C 109.5
H8B C8 H8C 109.5
O2 C9 N2 123.3(2)
O2 C9 C10 121.4(2)
N2 C9 C10 115.29(18)
C15 C10 C11 120.2(2)
C15 C10 C9 122.8(2)
C11 C10 C9 117.0(2)
C12 C11 C10 120.2(3)
C12 C11 H11A 119.9
C10 C11 H11A 119.9
C13 C12 C11 118.5(2)
C13 C12 H12A 120.7
C11 C12 H12A 120.7
C12 C13 C14 123.1(2)
C12 C13 N3 118.4(3)
C14 C13 N3 118.5(3)
C15 C14 C13 117.6(3)
C15 C14 H14A 121.2
C13 C14 H14A 121.2
C14 C15 C10 120.4(2)
C14 C15 H15A 119.8
C10 C15 H15A 119.8

loop_
_geom_bond_atom_site_label_1
_geom_bond_atom_site_label_2
_geom_bond_distance
_geom_bond_publ_flag
F1 C3 1.355(3) yes
O1 C5 1.345(3) yes
O1 H1 0.96(3) ?
O2 C9 1.220(3) yes
O3 N3 1.219(4) yes
O4 N3 1.201(4) yes
N1 C7 1.287(3) yes
N1 N2 1.381(2) yes
N2 C9 1.347(3) yes
N2 H2A 0.86 ?
N3 C13 1.469(4) ?
C1 C2 1.371(3) ?
C1 C6 1.395(3) ?
C1 H1B 0.93 ?
C2 C3 1.358(4) ?
C2 H2B 0.93 ?
C3 C4 1.355(4) ?
C4 C5 1.379(3) ?
C4 H4A 0.93 ?
C5 C6 1.411(3) ?
C6 C7 1.470(3) ?
C7 C8 1.492(3) ?
C8 H8A 0.96 ?
C8 H8B 0.96 ?
C8 H8C 0.96 ?
C9 C10 1.493(3) ?
C10 C15 1.382(3) ?
C10 C11 1.386(3) ?
C11 C12 1.368(4) ?
C11 H11A 0.93 ?
C12 C13 1.367(4) ?
C12 H12A 0.93 ?
C13 C14 1.383(4) ?
C14 C15 1.378(3) ?
C14 H14A 0.93 ?
C15 H15A 0.93 ?

loop_
_geom_hbond_atom_site_label_D
_geom_hbond_atom_site_label_H
_geom_hbond_atom_site_label_A
_geom_hbond_site_symmetry_A
_geom_hbond_distance_DH
_geom_hbond_distance_HA
_geom_hbond_distance_DA
_geom_hbond_angle_DHA
_geom_hbond_publ_flag
O1 H1 N1 1_555 0.96(3) 1.66(3) 2.517(2) 147(3) yes
N2 H2A O2 4_565 0.86 2.15 2.889(3) 144 yes
C1 H1B O3 2_555 0.93 2.48 3.353(4) 157 yes
C8 H8B O4 4_666 0.96 2.57 3.328(5) 136 yes
C12 H12A F1 2_646 0.93 2.44 3.366(3) 173 yes

loop_
_geom_torsion_atom_site_label_1
_geom_torsion_atom_site_label_2
_geom_torsion_atom_site_label_3
_geom_torsion_atom_site_label_4
_geom_torsion
_geom_torsion_publ_flag
C7 N1 N2 C9 -165.1(2) yes
C6 C1 C2 C3 0.2(4) ?
C1 C2 C3 C4 -1.1(5) ?
C1 C2 C3 F1 178.8(3) ?
F1 C3 C4 C5 -179.0(3) ?
C2 C3 C4 C5 0.9(5) ?
C3 C4 C5 O1 -179.7(3) ?
C3 C4 C5 C6 0.3(4) ?
C2 C1 C6 C5 1.0(3) ?
C2 C1 C6 C7 -178.0(2) ?
O1 C5 C6 C1 178.9(2) ?
C4 C5 C6 C1 -1.2(3) ?
O1 C5 C6 C7 -2.2(3) ?
C4 C5 C6 C7 177.8(2) ?
N2 N1 C7 C6 -177.31(17) ?
N2 N1 C7 C8 2.9(3) ?
C1 C6 C7 N1 178.7(2) ?
C5 C6 C7 N1 -0.3(3) yes
C1 C6 C7 C8 -1.5(3) ?
C5 C6 C7 C8 179.5(2) ?
N1 N2 C9 O2 7.4(3) yes
N1 N2 C9 C10 -173.80(18) yes
O2 C9 C10 C15 143.9(2) ?
N2 C9 C10 C15 -34.9(3) yes
O2 C9 C10 C11 -34.4(3) yes
N2 C9 C10 C11 146.8(2) ?
C15 C10 C11 C12 0.4(3) ?
C9 C10 C11 C12 178.8(2) ?
C10 C11 C12 C13 -0.8(4) ?
C11 C12 C13 C14 0.6(4) ?
C11 C12 C13 N3 -177.9(2) ?
O4 N3 C13 C12 177.4(3) ?
O3 N3 C13 C12 -2.2(4) y
O4 N3 C13 C14 -1.1(4) y
O3 N3 C13 C14 179.2(3) ?
C12 C13 C14 C15 0.1(4) ?
N3 C13 C14 C15 178.6(2) ?
C13 C14 C15 C10 -0.5(3) ?
C11 C10 C15 C14 0.3(3) ?
C9 C10 C15 C14 -178.0(2) ?

loop_
_cod_related_entry_id
_cod_related_entry_database
_cod_related_entry_code
1 ChemSpider 21174011
